data_7044869
loop_
_publ_author_name
'Mandal, Poulami'
'Kundu, Bidyut Kumar'
'Vyas, Komal'
'Sabu, Vidya'
'Helen, A.'
'Dhankhar, Sandeep Singh'
'Nagaraja, C. M.'
'Bhattacherjee, Debojit'
'Bhabak, Krishna Pada'
'Mukhopadhyay, Suman'

_publ_section_title
;
 Ruthenium(ii) arene NSAID complexes: inhibition of cyclooxygenase and
 antiproliferative activity against cancer cell lines.
;
_journal_issue 2
_journal_name_full 'Dalton transactions (Cambridge, England : 2003)'
_journal_page_first 517
_journal_page_last 527
_journal_paper_doi 10.1039/c7dt03637j
_journal_volume 47
_journal_year 2018
_chemical_formula_moiety 'C24 H27 Cl O3 Ru'
_chemical_formula_sum 'C24 H27 Cl O3 Ru'
_chemical_formula_weight 499.97
_space_group_crystal_system orthorhombic
_space_group_IT_number 19
_space_group_name_Hall 'P 2ac 2ab'
_space_group_name_H-M_alt 'P 21 21 21'
_symmetry_space_group_name_Hall 'P 2ac 2ab'
_symmetry_space_group_name_H-M 'P 21 21 21'
_atom_sites_solution_hydrogens geom
_audit_creation_method SHELXL-2014
_audit_update_record
;
2017-01-31 deposited with the CCDC.
2017-11-20 downloaded from the CCDC.
;
_cell_angle_alpha 90
_cell_angle_beta 90
_cell_angle_gamma 90
_cell_formula_units_Z 4
_cell_length_a 9.328(5)
_cell_length_b 11.490(6)
_cell_length_c 21.330(10)
_cell_measurement_reflns_used 6337
_cell_measurement_temperature 150
_cell_measurement_theta_max 31.1
_cell_measurement_theta_min 2.0
_cell_volume 2286(2)
_computing_cell_refinement 'APEX2 (Bruker, 2014.3);SAINT (Bruker, 2014)'
_computing_data_collection 'APEX2 (Bruker, 2014.3)'
_computing_data_reduction 'SHELXL-2014 (Sheldrick, 2014)'
_computing_structure_refinement 'SHELXL-2014 (Sheldrick, 2014)'
_computing_structure_solution 'SHELXL-2014/7 (Sheldrick, 2014)'
_diffrn_ambient_temperature 150
_diffrn_measured_fraction_theta_full 0.999
_diffrn_measured_fraction_theta_max 0.895
_diffrn_measurement_device_type 'Bruker D8 Venture PHOTON 100 CMOS diffractometer'
_diffrn_radiation_type MoK\a
_diffrn_radiation_wavelength 0.71073
_diffrn_reflns_av_R_equivalents 0.0882
_diffrn_reflns_av_unetI/netI 0.1842
_diffrn_reflns_Laue_measured_fraction_full 0.999
_diffrn_reflns_Laue_measured_fraction_max 0.895
_diffrn_reflns_limit_h_max 13
_diffrn_reflns_limit_h_min -12
_diffrn_reflns_limit_k_max 15
_diffrn_reflns_limit_k_min -15
_diffrn_reflns_limit_l_max 28
_diffrn_reflns_limit_l_min -28
_diffrn_reflns_number 18852
_diffrn_reflns_point_group_measured_fraction_full 0.999
_diffrn_reflns_point_group_measured_fraction_max 0.894
_diffrn_reflns_theta_full 25.242
_diffrn_reflns_theta_max 31.104
_diffrn_reflns_theta_min 2.013
_diffrn_source 'fine-focus sealed tube'
_exptl_absorpt_coefficient_mu 0.824
_exptl_absorpt_correction_T_max 0.7457
_exptl_absorpt_correction_T_min 0.4487
_exptl_absorpt_correction_type empirical
_exptl_absorpt_process_details Sadabs
_exptl_crystal_colour red
_exptl_crystal_density_diffrn 1.453
_exptl_crystal_density_meas 1.453
_exptl_crystal_density_method 'not measured'
_exptl_crystal_description rectangular
_exptl_crystal_F_000 1024
_exptl_crystal_size_max 0.32
_exptl_crystal_size_mid 0.26
_exptl_crystal_size_min 0.22
_refine_diff_density_max 1.359
_refine_diff_density_min -1.059
_refine_diff_density_rms 0.233
_refine_ls_abs_structure_details
;
 Refined as a perfect inversion twin.
;
_refine_ls_extinction_method none
_refine_ls_goodness_of_fit_ref 1.070
_refine_ls_hydrogen_treatment constr
_refine_ls_matrix_type full
_refine_ls_number_parameters 262
_refine_ls_number_reflns 6337
_refine_ls_number_restraints 0
_refine_ls_restrained_S_all 1.070
_refine_ls_R_factor_all 0.1189
_refine_ls_R_factor_gt 0.0532
_refine_ls_shift/su_max 0.006
_refine_ls_shift/su_mean 0.001
_refine_ls_structure_factor_coef Fsqd
_refine_ls_weighting_details 'w=1/[\s^2^(Fo^2^)+(0.0806P)^2^+0.9334P] where P=(Fo^2^+2Fc^2^)/3'
_refine_ls_weighting_scheme calc
_refine_ls_wR_factor_gt 0.1294
_refine_ls_wR_factor_ref 0.1454
_reflns_Friedel_coverage 0.783
_reflns_Friedel_fraction_full 1.000
_reflns_Friedel_fraction_max 0.892
_reflns_number_gt 5077
_reflns_number_total 6337
_reflns_threshold_expression 'I > 2\s(I)'
_cod_data_source_file c7dt03637j2.cif
_cod_data_source_block compound1
_cod_depositor_comments
;
The following automatic conversions were performed:

'_exptl_absorpt_correction_type' value 'Empirical' changed to
'empirical' according to
/home/data/users/saulius/crontab/automatic-downloads/rss-feeds/RSC/lib/dictionaries/cif_core.dic
dictionary named 'cif_core.dic' version 2.4.2 from 2011-04-26.

Automatic conversion script
Id: cif_fix_values 4973 2017-02-22 13:04:09Z antanas 

 Adding full bibliography for 7044868--7044869.cif.
;
_cod_original_cell_volume 2286.1(19)
_cod_database_code 7044869
_shelx_space_group_comment
;
The symmetry employed for this shelxl refinement is uniquely defined
by the following loop, which should always be used as a source of
symmetry information in preference to the above space-group names.
They are only intended as comments.
;
_shelxl_version_number 2014-3

loop_
_space_group_symop_operation_xyz
'x, y, z'
'-x+1/2, -y, z+1/2'
'x+1/2, -y+1/2, -z'
'-x, y+1/2, -z+1/2'

loop_
_atom_site_label
_atom_site_type_symbol
_atom_site_fract_x
_atom_site_fract_y
_atom_site_fract_z
_atom_site_U_iso_or_equiv
_atom_site_adp_type
_atom_site_occupancy
_atom_site_site_symmetry_order
_atom_site_calc_flag
_atom_site_refinement_flags_posn
_atom_site_refinement_flags_adp
Ru1 Ru 0.44494(5) 0.04179(4) 0.21640(2) 0.02762(15) Uani 1 1 d . .
Cl1 Cl 0.18887(19) 0.0271(2) 0.20774(10) 0.0598(5) Uani 1 1 d . .
O1 O 0.0604(7) 0.6810(5) 0.5159(3) 0.0594(15) Uani 1 1 d . .
O3 O 0.4133(5) -0.0409(4) 0.3073(2) 0.0391(11) Uani 1 1 d . .
O2 O 0.4014(5) 0.1459(3) 0.2973(2) 0.0352(10) Uani 1 1 d . .
C8 C 0.2381(7) 0.3559(5) 0.4764(3) 0.0315(12) Uani 1 1 d . .
C9 C 0.1284(7) 0.3988(5) 0.4365(3) 0.0314(13) Uani 1 1 d . .
C6 C 0.3027(7) 0.2462(5) 0.4627(3) 0.0326(13) Uani 1 1 d . .
H6 H 0.3751 0.2180 0.4885 0.039 Uiso 1 1 calc R U
C4 C 0.2600(7) 0.1821(5) 0.4124(3) 0.0317(13) Uani 1 1 d . .
C13 C 0.1114(8) 0.5740(6) 0.4986(3) 0.0396(14) Uani 1 1 d . .
C21 C 0.6608(7) 0.1149(6) 0.2006(3) 0.0353(13) Uani 1 1 d . .
C7 C 0.0834(7) 0.3304(6) 0.3849(3) 0.0354(13) Uani 1 1 d . .
H7 H 0.0109 0.3574 0.3587 0.042 Uiso 1 1 calc R U
C11 C 0.2803(8) 0.4245(6) 0.5285(3) 0.0378(14) Uani 1 1 d . .
H11 H 0.3514 0.3970 0.5552 0.045 Uiso 1 1 calc R U
C12 C 0.2192(8) 0.5296(6) 0.5403(3) 0.0446(16) Uani 1 1 d . .
H12 H 0.2471 0.5726 0.5752 0.054 Uiso 1 1 calc R U
C1 C 0.3837(7) 0.0555(5) 0.3316(3) 0.0313(12) Uani 1 1 d . .
C5 C 0.1464(7) 0.2240(6) 0.3733(3) 0.0354(14) Uani 1 1 d . .
H5 H 0.1148 0.1791 0.3397 0.042 Uiso 1 1 calc R U
C2 C 0.3276(8) 0.0638(5) 0.3984(3) 0.0368(14) Uani 1 1 d . .
H2 H 0.4105 0.0557 0.4263 0.044 Uiso 1 1 calc R U
C10 C 0.0676(8) 0.5096(6) 0.4483(3) 0.0379(14) Uani 1 1 d . .
H10 H -0.0027 0.5387 0.4217 0.046 Uiso 1 1 calc R U
C16 C 0.4791(8) -0.0297(6) 0.1223(3) 0.0384(15) Uani 1 1 d . .
C17 C 0.4733(9) 0.0944(6) 0.1195(3) 0.0418(17) Uani 1 1 d . .
H17 H 0.4107 0.1299 0.0914 0.050 Uiso 1 1 calc R U
C15 C 0.3770(10) -0.1028(8) 0.0845(4) 0.055(2) Uani 1 1 d . .
H15A H 0.3196 -0.0533 0.0583 0.083 Uiso 1 1 calc R U
H15B H 0.4304 -0.1560 0.0587 0.083 Uiso 1 1 calc R U
H15C H 0.3158 -0.1459 0.1122 0.083 Uiso 1 1 calc R U
C22 C 0.7462(8) 0.1938(7) 0.2432(4) 0.0469(16) Uani 1 1 d . .
H22 H 0.6869 0.2625 0.2516 0.056 Uiso 1 1 calc R U
C3 C 0.2269(11) -0.0357(7) 0.4131(4) 0.062(2) Uani 1 1 d . .
H3A H 0.1930 -0.0284 0.4554 0.093 Uiso 1 1 calc R U
H3B H 0.1468 -0.0336 0.3848 0.093 Uiso 1 1 calc R U
H3C H 0.2767 -0.1082 0.4084 0.093 Uiso 1 1 calc R U
C19 C 0.5599(9) 0.1643(6) 0.1580(3) 0.0439(15) Uani 1 1 d . .
H19 H 0.5513 0.2448 0.1556 0.053 Uiso 1 1 calc R U
C20 C 0.6686(7) -0.0064(6) 0.2031(3) 0.0363(15) Uani 1 1 d . .
H20 H 0.7342 -0.0416 0.2299 0.044 Uiso 1 1 calc R U
C24 C 0.8795(9) 0.2356(8) 0.2092(5) 0.060(2) Uani 1 1 d . .
H24A H 0.9336 0.2857 0.2364 0.090 Uiso 1 1 calc R U
H24B H 0.9371 0.1698 0.1976 0.090 Uiso 1 1 calc R U
H24C H 0.8521 0.2776 0.1722 0.090 Uiso 1 1 calc R U
C23 C 0.7824(11) 0.1398(9) 0.3058(4) 0.065(3) Uani 1 1 d . .
H23A H 0.8364 0.1943 0.3304 0.098 Uiso 1 1 calc R U
H23B H 0.6955 0.1201 0.3275 0.098 Uiso 1 1 calc R U
H23C H 0.8383 0.0707 0.2993 0.098 Uiso 1 1 calc R U
C18 C 0.5765(8) -0.0781(6) 0.1648(3) 0.0406(16) Uani 1 1 d . .
H18 H 0.5821 -0.1586 0.1685 0.049 Uiso 1 1 calc R U
C14 C -0.0459(11) 0.7320(8) 0.4767(4) 0.066(2) Uani 1 1 d . .
H14A H -0.0732 0.8063 0.4934 0.098 Uiso 1 1 calc R U
H14B H -0.0079 0.7420 0.4352 0.098 Uiso 1 1 calc R U
H14C H -0.1283 0.6820 0.4751 0.098 Uiso 1 1 calc R U

loop_
_atom_site_aniso_label
_atom_site_aniso_U_11
_atom_site_aniso_U_22
_atom_site_aniso_U_33
_atom_site_aniso_U_23
_atom_site_aniso_U_13
_atom_site_aniso_U_12
Ru1 0.0329(2) 0.0226(2) 0.0274(2) -0.00115(18) 0.00044(18) 0.00347(18)
Cl1 0.0360(9) 0.0830(15) 0.0605(11) -0.0135(12) -0.0034(8) 0.0003(9)
O1 0.079(4) 0.038(3) 0.062(3) -0.020(2) -0.005(3) 0.009(3)
O3 0.055(3) 0.0269(19) 0.035(2) -0.0019(18) 0.0107(19) 0.007(2)
O2 0.050(3) 0.0241(19) 0.032(2) -0.0043(16) 0.0111(19) -0.0001(18)
C8 0.036(3) 0.030(3) 0.028(3) 0.004(2) 0.003(2) -0.002(2)
C9 0.032(3) 0.031(3) 0.031(3) 0.002(2) 0.003(2) -0.005(2)
C6 0.039(3) 0.036(3) 0.022(3) 0.006(2) -0.002(2) -0.002(3)
C4 0.035(3) 0.026(3) 0.035(3) -0.001(2) 0.009(2) 0.001(2)
C13 0.051(4) 0.030(3) 0.038(3) -0.008(2) 0.004(3) -0.002(3)
C21 0.035(3) 0.039(3) 0.031(3) -0.001(2) 0.004(2) -0.002(3)
C7 0.029(3) 0.044(3) 0.033(3) -0.002(3) -0.001(2) 0.005(3)
C11 0.048(4) 0.037(3) 0.028(3) -0.003(2) -0.003(3) -0.001(3)
C12 0.057(4) 0.040(4) 0.036(3) -0.008(3) -0.001(3) -0.004(3)
C1 0.032(3) 0.027(3) 0.035(3) -0.002(2) -0.001(2) 0.003(2)
C5 0.031(3) 0.043(3) 0.032(3) -0.008(3) 0.000(2) -0.009(3)
C2 0.049(4) 0.031(3) 0.031(3) 0.000(2) -0.001(3) 0.007(3)
C10 0.039(4) 0.038(3) 0.037(3) -0.004(2) 0.003(3) 0.003(3)
C16 0.049(4) 0.038(3) 0.028(3) -0.008(3) 0.005(3) -0.001(3)
C17 0.053(5) 0.043(4) 0.030(3) 0.007(3) -0.007(3) 0.004(3)
C15 0.056(5) 0.060(5) 0.050(4) -0.016(4) -0.003(4) -0.009(4)
C22 0.049(4) 0.037(3) 0.055(4) -0.006(3) 0.001(3) -0.001(3)
C3 0.100(7) 0.034(3) 0.053(4) 0.002(4) 0.036(4) -0.004(4)
C19 0.052(4) 0.033(3) 0.047(4) 0.006(3) 0.009(4) -0.002(3)
C20 0.032(3) 0.042(3) 0.034(3) -0.003(2) 0.004(3) 0.018(3)
C24 0.053(5) 0.059(5) 0.067(5) 0.003(4) 0.000(4) -0.008(4)
C23 0.065(6) 0.086(7) 0.045(4) -0.016(4) -0.023(4) -0.023(5)
C18 0.052(4) 0.026(3) 0.043(4) -0.002(2) 0.013(3) 0.012(3)
C14 0.083(6) 0.048(4) 0.066(5) -0.010(4) -0.001(5) 0.019(5)

loop_
_atom_type_symbol
_atom_type_description
_atom_type_scat_dispersion_real
_atom_type_scat_dispersion_imag
_atom_type_scat_source
C C 0.0033 0.0016 'International Tables Vol C Tables 4.2.6.8 and 6.1.1.4'
H H 0.0000 0.0000 'International Tables Vol C Tables 4.2.6.8 and 6.1.1.4'
O O 0.0106 0.0060 'International Tables Vol C Tables 4.2.6.8 and 6.1.1.4'
Cl Cl 0.1484 0.1585 'International Tables Vol C Tables 4.2.6.8 and 6.1.1.4'
Ru Ru -1.2594 0.8363 'International Tables Vol C Tables 4.2.6.8 and 6.1.1.4'

loop_
_geom_angle_atom_site_label_1
_geom_angle_atom_site_label_2
_geom_angle_atom_site_label_3
_geom_angle
O2 Ru1 C18 151.7(2)
O2 Ru1 C19 101.3(2)
C18 Ru1 C19 80.7(2)
O2 Ru1 C17 129.5(2)
C18 Ru1 C17 67.7(3)
C19 Ru1 C17 37.8(3)
O2 Ru1 C20 115.4(2)
C18 Ru1 C20 39.0(3)
C19 Ru1 C20 67.4(3)
C17 Ru1 C20 80.2(3)
O2 Ru1 O3 60.00(16)
C18 Ru1 O3 104.7(2)
C19 Ru1 O3 149.6(2)
C17 Ru1 O3 170.2(2)
C20 Ru1 O3 97.7(2)
O2 Ru1 C16 167.4(2)
C18 Ru1 C16 37.6(3)
C19 Ru1 C16 69.2(3)
C17 Ru1 C16 38.2(3)
C20 Ru1 C16 69.3(3)
O3 Ru1 C16 132.2(2)
O2 Ru1 C21 94.8(2)
C18 Ru1 C21 69.2(3)
C19 Ru1 C21 38.1(3)
C17 Ru1 C21 68.7(3)
C20 Ru1 C21 37.2(3)
O3 Ru1 C21 115.2(2)
C16 Ru1 C21 82.5(2)
O2 Ru1 Cl1 84.98(14)
C18 Ru1 Cl1 118.9(2)
C19 Ru1 Cl1 119.6(2)
C17 Ru1 Cl1 93.9(2)
C20 Ru1 Cl1 157.68(19)
O3 Ru1 Cl1 84.44(14)
C16 Ru1 Cl1 92.7(2)
C21 Ru1 Cl1 157.24(19)
O2 Ru1 C1 30.44(18)
C18 Ru1 C1 131.8(2)
C19 Ru1 C1 129.2(2)
C17 Ru1 C1 159.5(2)
C20 Ru1 C1 111.0(2)
O3 Ru1 C1 29.72(18)
C16 Ru1 C1 161.1(2)
C21 Ru1 C1 109.3(2)
Cl1 Ru1 C1 81.63(15)
C13 O1 C14 117.0(6)
C1 O3 Ru1 90.7(4)
C1 O2 Ru1 91.8(3)
C11 C8 C9 118.5(6)
C11 C8 C6 122.3(6)
C9 C8 C6 119.2(6)
C7 C9 C10 121.3(6)
C7 C9 C8 119.2(6)
C10 C9 C8 119.5(6)
C4 C6 C8 121.1(6)
C6 C4 C5 119.6(6)
C6 C4 C2 121.0(6)
C5 C4 C2 119.4(6)
C10 C13 O1 126.4(7)
C10 C13 C12 120.2(6)
O1 C13 C12 113.4(6)
C20 C21 C19 117.1(6)
C20 C21 C22 123.3(6)
C19 C21 C22 119.5(6)
C20 C21 Ru1 70.2(4)
C19 C21 Ru1 69.3(4)
C22 C21 Ru1 128.1(5)
C5 C7 C9 120.4(6)
C12 C11 C8 121.5(7)
C11 C12 C13 119.7(7)
O3 C1 O2 116.9(5)
O3 C1 C2 121.3(6)
O2 C1 C2 121.9(5)
O3 C1 Ru1 59.6(3)
O2 C1 Ru1 57.7(3)
C2 C1 Ru1 172.9(5)
C7 C5 C4 120.6(6)
C3 C2 C1 111.1(5)
C3 C2 C4 112.0(6)
C1 C2 C4 112.4(5)
C13 C10 C9 120.5(7)
C18 C16 C17 116.6(7)
C18 C16 C15 122.4(7)
C17 C16 C15 120.8(7)
C18 C16 Ru1 69.5(4)
C17 C16 Ru1 70.1(4)
C15 C16 Ru1 127.5(5)
C19 C17 C16 121.7(7)
C19 C17 Ru1 70.9(4)
C16 C17 Ru1 71.7(4)
C21 C22 C23 113.8(6)
C21 C22 C24 109.6(6)
C23 C22 C24 111.6(7)
C17 C19 C21 121.7(6)
C17 C19 Ru1 71.3(4)
C21 C19 Ru1 72.6(4)
C21 C20 C18 121.1(6)
C21 C20 Ru1 72.6(4)
C18 C20 Ru1 69.4(4)
C16 C18 C20 121.8(6)
C16 C18 Ru1 72.9(4)
C20 C18 Ru1 71.6(3)

loop_
_geom_bond_atom_site_label_1
_geom_bond_atom_site_label_2
_geom_bond_distance
Ru1 O2 2.139(4)
Ru1 C18 2.148(6)
Ru1 C19 2.165(7)
Ru1 C17 2.171(7)
Ru1 C20 2.177(6)
Ru1 O3 2.179(5)
Ru1 C16 2.193(6)
Ru1 C21 2.208(7)
Ru1 Cl1 2.402(2)
Ru1 C1 2.528(6)
O1 C13 1.368(8)
O1 C14 1.423(11)
O3 C1 1.253(7)
O2 C1 1.281(8)
C8 C11 1.418(9)
C8 C9 1.420(9)
C8 C6 1.428(8)
C9 C7 1.415(9)
C9 C10 1.416(9)
C6 C4 1.361(9)
C4 C5 1.432(9)
C4 C2 1.528(8)
C13 C10 1.366(9)
C13 C12 1.435(11)
C21 C20 1.397(9)
C21 C19 1.426(10)
C21 C22 1.510(10)
C7 C5 1.379(9)
C11 C12 1.358(10)
C1 C2 1.520(8)
C2 C3 1.513(11)
C16 C18 1.400(10)
C16 C17 1.428(10)
C16 C15 1.504(10)
C17 C19 1.404(11)
C22 C23 1.512(12)
C22 C24 1.516(12)
C20 C18 1.443(10)
